data_4349685
loop_
_publ_author_name
'Yuan, Guozan'
'Zhang, Qi'
'Wang, Zhiping'
'Song, Kai'
'Yuan, Xiaomei'
'Wang, Yangzhi'
'Zhang, Liyan'

_publ_section_title
;
 Assembly of four 8-quinolinate-based multinuclear complexes: the effect
 of substituents on core structures and photoluminescence properties
;
_journal_issue 5
_journal_name_full 'Inorganic Chemistry Frontiers'
_journal_page_first 764
_journal_paper_doi 10.1039/C7QI00082K
_journal_volume 4
_journal_year 2017
_chemical_formula_sum 'C46 H40 Cd2 I2 N2 O4 S2'
_chemical_formula_weight 1227.52
_space_group_IT_number 14
_space_group_name_Hall '-P 2ybc'
_space_group_name_H-M_alt 'P 1 21/c 1'
_symmetry_cell_setting monoclinic
_symmetry_space_group_name_H-M 'P 1 21/c 1'
_atom_sites_solution_hydrogens geom
_atom_sites_solution_primary direct
_atom_sites_solution_secondary difmap
_audit_creation_method SHELXL-97
_audit_update_record
;
2016-10-14 deposited with the CCDC.
2017-02-27 downloaded from the CCDC.
;
_cell_angle_alpha 90.00
_cell_angle_beta 93.351(2)
_cell_angle_gamma 90.00
_cell_formula_units_Z 2
_cell_length_a 11.6754(18)
_cell_length_b 7.8687(12)
_cell_length_c 24.283(4)
_cell_measurement_reflns_used 3424
_cell_measurement_temperature 296(2)
_cell_measurement_theta_max 24.86
_cell_measurement_theta_min 2.49
_cell_volume 2227.1(6)
_computing_cell_refinement 'Bruker SAINT'
_computing_data_collection 'Bruker APEX2'
_computing_data_reduction 'Bruker SAINT'
_computing_molecular_graphics 'Bruker SHELXTL'
_computing_publication_material 'Bruker SHELXTL'
_computing_structure_refinement 'SHELXL-97 (Sheldrick, 2008)'
_computing_structure_solution 'SHELXS-97 (Sheldrick, 2008)'
_diffrn_ambient_temperature 296(2)
_diffrn_measured_fraction_theta_full 0.984
_diffrn_measured_fraction_theta_max 0.984
_diffrn_measurement_device_type 'Bruker APEX-II CCD'
_diffrn_measurement_method '\f and \w scans'
_diffrn_radiation_monochromator graphite
_diffrn_radiation_source 'fine-focus sealed tube'
_diffrn_radiation_type MoK\a
_diffrn_radiation_wavelength 0.71073
_diffrn_reflns_av_R_equivalents 0.0392
_diffrn_reflns_av_sigmaI/netI 0.0508
_diffrn_reflns_limit_h_max 15
_diffrn_reflns_limit_h_min -15
_diffrn_reflns_limit_k_max 10
_diffrn_reflns_limit_k_min -9
_diffrn_reflns_limit_l_max 31
_diffrn_reflns_limit_l_min -25
_diffrn_reflns_number 13367
_diffrn_reflns_theta_full 27.50
_diffrn_reflns_theta_max 27.50
_diffrn_reflns_theta_min 2.49
_exptl_absorpt_coefficient_mu 2.479
_exptl_absorpt_correction_T_max 0.6639
_exptl_absorpt_correction_T_min 0.6369
_exptl_absorpt_correction_type multi-scan
_exptl_absorpt_process_details sadabs
_exptl_crystal_colour Yellow
_exptl_crystal_density_diffrn 1.831
_exptl_crystal_density_method 'not measured'
_exptl_crystal_description Block
_exptl_crystal_F_000 1192
_exptl_crystal_size_max 0.20
_exptl_crystal_size_mid 0.19
_exptl_crystal_size_min 0.18
_refine_diff_density_max 1.197
_refine_diff_density_min -0.684
_refine_diff_density_rms 0.126
_refine_ls_extinction_method none
_refine_ls_goodness_of_fit_ref 1.028
_refine_ls_hydrogen_treatment mixed
_refine_ls_matrix_type full
_refine_ls_number_parameters 262
_refine_ls_number_reflns 5037
_refine_ls_number_restraints 0
_refine_ls_restrained_S_all 1.028
_refine_ls_R_factor_all 0.0610
_refine_ls_R_factor_gt 0.0409
_refine_ls_shift/su_max 0.000
_refine_ls_shift/su_mean 0.000
_refine_ls_structure_factor_coef Fsqd
_refine_ls_weighting_details 'calc w=1/[\s^2^(Fo^2^)+(0.0576P)^2^+1.7427P] where P=(Fo^2^+2Fc^2^)/3'
_refine_ls_weighting_scheme calc
_refine_ls_wR_factor_gt 0.1037
_refine_ls_wR_factor_ref 0.1196
_reflns_number_gt 3691
_reflns_number_total 5037
_reflns_threshold_expression >2sigma(I)
_cod_data_source_file c7qi00082k2.cif
_cod_data_source_block binuclear
_cod_depositor_comments
;
The following automatic conversions were performed:

data item '_symmetry_cell_setting' value 'Monoclinic' was changed to
'monoclinic' in accordance with the
/home/saulius/struct/COD-crude-data/automatic-downloads/DataCite-retrospective/RSC/depositions/lib/dictionaries/cif_core.dic
dictionary named 'cif_core.dic' version 2.4.2 last updated on
2011-04-26.

Automatic conversion script
Id: cif_fix_values 6909 2019-04-08 15:41:33Z antanas 
;
_cod_original_sg_symbol_H-M 'P2(1)/c  '
_cod_database_code 4349685

loop_
_symmetry_equiv_pos_as_xyz
'x, y, z'
'-x, y+1/2, -z+1/2'
'-x, -y, -z'
'x, -y-1/2, z-1/2'

loop_
_atom_site_label
_atom_site_type_symbol
_atom_site_fract_x
_atom_site_fract_y
_atom_site_fract_z
_atom_site_U_iso_or_equiv
_atom_site_adp_type
_atom_site_occupancy
_atom_site_symmetry_multiplicity
_atom_site_calc_flag
_atom_site_refinement_flags
I1 I 0.05422(4) 0.20893(5) 0.371044(17) 0.05705(15) Uani 1 1 d .
Cd1 Cd 0.05026(3) 0.49786(5) 0.430619(13) 0.03463(12) Uani 1 1 d .
S1 S 0.27868(15) 0.7564(2) 0.46756(7) 0.0583(4) Uani 1 1 d .
O1 O -0.0989(3) 0.5631(5) 0.48010(13) 0.0412(8) Uani 1 1 d .
N1 N -0.0638(3) 0.6932(5) 0.37875(15) 0.0324(9) Uani 1 1 d .
C1 C -0.1822(4) 0.6551(6) 0.45553(19) 0.0337(10) Uani 1 1 d .
O2 O 0.2210(3) 0.6339(6) 0.42791(16) 0.0573(11) Uani 1 1 d .
C2 C -0.2850(4) 0.6906(7) 0.4788(2) 0.0406(12) Uani 1 1 d .
H2A H -0.2968 0.6508 0.5141 0.049 Uiso 1 1 calc R
C3 C -0.3721(5) 0.7848(8) 0.4506(2) 0.0501(14) Uani 1 1 d .
H3A H -0.4412 0.8031 0.4669 0.060 Uiso 1 1 calc R
C4 C -0.3560(5) 0.8503(8) 0.3989(2) 0.0490(14) Uani 1 1 d .
H4A H -0.4132 0.9157 0.3810 0.059 Uiso 1 1 calc R
C5 C -0.2525(4) 0.8180(7) 0.3732(2) 0.0394(11) Uani 1 1 d .
C6 C -0.1659(4) 0.7242(6) 0.40125(19) 0.0334(10) Uani 1 1 d .
C7 C -0.2326(5) 0.8776(8) 0.3199(2) 0.0469(13) Uani 1 1 d .
H7A H -0.2895 0.9373 0.2997 0.056 Uiso 1 1 calc R
C8 C -0.1312(4) 0.8479(7) 0.2985(2) 0.0430(12) Uani 1 1 d .
H8A H -0.1186 0.8864 0.2632 0.052 Uiso 1 1 calc R
C9 C -0.0411(4) 0.7568(6) 0.32948(19) 0.0344(11) Uani 1 1 d .
C10 C 0.0733(4) 0.7290(7) 0.3102(2) 0.0391(11) Uani 1 1 d .
H10A H 0.1198 0.6507 0.3295 0.047 Uiso 1 1 calc R
C11 C 0.1163(5) 0.8049(7) 0.2679(2) 0.0415(12) Uani 1 1 d .
H11A H 0.0684 0.8781 0.2472 0.050 Uiso 1 1 calc R
C12 C 0.2357(4) 0.7836(6) 0.2504(2) 0.0380(11) Uani 1 1 d .
C13 C 0.3196(5) 0.7004(7) 0.2845(2) 0.0425(12) Uani 1 1 d .
H13A H 0.3015 0.6595 0.3189 0.051 Uiso 1 1 calc R
C14 C 0.4270(5) 0.6801(7) 0.2671(2) 0.0477(13) Uani 1 1 d .
H14A H 0.4816 0.6248 0.2901 0.057 Uiso 1 1 calc R
C15 C 0.4590(5) 0.7405(7) 0.2150(2) 0.0441(13) Uani 1 1 d .
C16 C 0.3734(4) 0.8228(7) 0.1808(2) 0.0418(12) Uani 1 1 d .
C17 C 0.2629(4) 0.8441(7) 0.2004(2) 0.0391(11) Uani 1 1 d .
H17A H 0.2072 0.9009 0.1785 0.047 Uiso 1 1 calc R
C18 C 0.4037(6) 0.8849(9) 0.1288(3) 0.0577(16) Uani 1 1 d .
H18A H 0.3489 0.9398 0.1059 0.069 Uiso 1 1 calc R
C19 C 0.5115(6) 0.8651(10) 0.1121(3) 0.0713(19) Uani 1 1 d .
H19A H 0.5302 0.9065 0.0779 0.086 Uiso 1 1 calc R
C20 C 0.5943(6) 0.7836(9) 0.1458(3) 0.069(2) Uani 1 1 d .
H20A H 0.6680 0.7720 0.1337 0.083 Uiso 1 1 calc R
C21 C 0.5715(5) 0.7211(8) 0.1951(3) 0.0585(16) Uani 1 1 d .
H21A H 0.6284 0.6652 0.2165 0.070 Uiso 1 1 calc R
C22 C 0.1666(7) 0.8647(12) 0.5002(4) 0.098(3) Uani 1 1 d .
H22A H 0.1327 0.7894 0.5257 0.147 Uiso 1 1 calc R
H22B H 0.1092 0.9008 0.4727 0.147 Uiso 1 1 calc R
H22C H 0.1977 0.9621 0.5196 0.147 Uiso 1 1 calc R
C23 C 0.3215(6) 0.9248(9) 0.4250(3) 0.074(2) Uani 1 1 d .
H23A H 0.3840 0.8878 0.4040 0.111 Uiso 1 1 calc R
H23B H 0.3457 1.0198 0.4476 0.111 Uiso 1 1 calc R
H23C H 0.2582 0.9580 0.4004 0.111 Uiso 1 1 calc R

loop_
_atom_site_aniso_label
_atom_site_aniso_U_11
_atom_site_aniso_U_22
_atom_site_aniso_U_33
_atom_site_aniso_U_23
_atom_site_aniso_U_13
_atom_site_aniso_U_12
I1 0.0627(3) 0.0474(2) 0.0599(3) -0.01499(18) -0.00545(19) 0.00744(19)
Cd1 0.0352(2) 0.0385(2) 0.03059(19) 0.00278(14) 0.00505(13) 0.00347(15)
S1 0.0584(10) 0.0602(10) 0.0556(9) 0.0051(7) -0.0024(7) -0.0125(8)
O1 0.0382(19) 0.055(2) 0.0314(17) 0.0091(16) 0.0076(14) 0.0125(17)
N1 0.039(2) 0.029(2) 0.030(2) 0.0024(15) 0.0018(16) 0.0046(17)
C1 0.028(2) 0.037(3) 0.036(3) -0.001(2) 0.0014(19) 0.002(2)
O2 0.049(2) 0.072(3) 0.052(2) -0.005(2) 0.0086(18) -0.022(2)
C2 0.030(3) 0.054(3) 0.039(3) 0.001(2) 0.010(2) 0.002(2)
C3 0.037(3) 0.058(4) 0.055(3) -0.002(3) 0.008(2) 0.009(3)
C4 0.040(3) 0.053(4) 0.054(3) 0.007(3) 0.000(2) 0.015(3)
C5 0.038(3) 0.038(3) 0.042(3) 0.002(2) 0.001(2) 0.001(2)
C6 0.038(3) 0.032(3) 0.030(2) 0.0004(19) 0.0035(19) 0.001(2)
C7 0.037(3) 0.058(4) 0.045(3) 0.014(3) 0.001(2) 0.011(3)
C8 0.036(3) 0.054(3) 0.039(3) 0.017(2) 0.003(2) 0.005(2)
C9 0.037(3) 0.037(3) 0.030(2) 0.0030(19) 0.0044(19) 0.000(2)
C10 0.035(3) 0.046(3) 0.037(3) 0.005(2) 0.006(2) 0.005(2)
C11 0.049(3) 0.041(3) 0.036(3) 0.004(2) 0.006(2) 0.002(2)
C12 0.045(3) 0.034(3) 0.035(3) 0.000(2) 0.001(2) -0.003(2)
C13 0.045(3) 0.046(3) 0.037(3) 0.005(2) 0.004(2) -0.001(2)
C14 0.049(3) 0.041(3) 0.052(3) -0.002(2) -0.009(3) 0.004(2)
C15 0.038(3) 0.040(3) 0.054(3) -0.007(2) 0.003(2) -0.002(2)
C16 0.036(3) 0.044(3) 0.046(3) -0.002(2) 0.006(2) 0.001(2)
C17 0.027(3) 0.046(3) 0.045(3) 0.010(2) 0.005(2) 0.004(2)
C18 0.056(4) 0.065(4) 0.055(4) 0.014(3) 0.020(3) 0.007(3)
C19 0.070(5) 0.078(5) 0.069(4) 0.001(4) 0.031(4) 0.003(4)
C20 0.052(4) 0.066(5) 0.092(5) -0.017(4) 0.028(4) 0.004(3)
C21 0.043(3) 0.056(4) 0.076(5) -0.014(3) 0.003(3) 0.010(3)
C22 0.095(6) 0.084(6) 0.119(7) -0.028(5) 0.048(5) -0.032(5)
C23 0.073(5) 0.056(4) 0.094(5) 0.012(4) 0.021(4) -0.014(4)

loop_
_atom_type_symbol
_atom_type_description
_atom_type_scat_dispersion_real
_atom_type_scat_dispersion_imag
_atom_type_scat_source
C C 0.0033 0.0016 'International Tables Vol C Tables 4.2.6.8 and 6.1.1.4'
H H 0.0000 0.0000 'International Tables Vol C Tables 4.2.6.8 and 6.1.1.4'
N N 0.0061 0.0033 'International Tables Vol C Tables 4.2.6.8 and 6.1.1.4'
O O 0.0106 0.0060 'International Tables Vol C Tables 4.2.6.8 and 6.1.1.4'
Cd Cd -0.8075 1.2024 'International Tables Vol C Tables 4.2.6.8 and 6.1.1.4'
I I -0.4742 1.8119 'International Tables Vol C Tables 4.2.6.8 and 6.1.1.4'
S S 0.1246 0.1234 'International Tables Vol C Tables 4.2.6.8 and 6.1.1.4'

loop_
_geom_angle_atom_site_label_1
_geom_angle_atom_site_label_2
_geom_angle_atom_site_label_3
_geom_angle
_geom_angle_site_symmetry_1
_geom_angle_site_symmetry_3
O1 Cd1 O1 72.08(14) . 3_566
O1 Cd1 O2 128.45(15) . .
O1 Cd1 O2 87.49(14) 3_566 .
O1 Cd1 N1 72.71(13) . .
O1 Cd1 N1 139.05(13) 3_566 .
O2 Cd1 N1 98.47(15) . .
O1 Cd1 I1 121.40(10) . .
O1 Cd1 I1 108.94(10) 3_566 .
O2 Cd1 I1 109.87(11) . .
N1 Cd1 I1 106.90(9) . .
O2 S1 C23 103.8(3) . .
O2 S1 C22 106.2(3) . .
C23 S1 C22 98.1(4) . .
C1 O1 Cd1 117.3(3) . .
C1 O1 Cd1 133.1(3) . 3_566
Cd1 O1 Cd1 107.91(14) . 3_566
C9 N1 C6 121.0(4) . .
C9 N1 Cd1 126.0(3) . .
C6 N1 Cd1 112.6(3) . .
O1 C1 C2 123.9(4) . .
O1 C1 C6 118.8(4) . .
C2 C1 C6 117.3(4) . .
S1 O2 Cd1 130.5(2) . .
C1 C2 C3 121.9(5) . .
C4 C3 C2 120.5(5) . .
C3 C4 C5 120.0(5) . .
C6 C5 C7 118.1(5) . .
C6 C5 C4 119.5(5) . .
C7 C5 C4 122.4(5) . .
N1 C6 C5 121.6(4) . .
N1 C6 C1 117.5(4) . .
C5 C6 C1 120.8(4) . .
C8 C7 C5 119.7(5) . .
C7 C8 C9 121.1(5) . .
N1 C9 C8 118.3(4) . .
N1 C9 C10 117.7(4) . .
C8 C9 C10 124.0(4) . .
C11 C10 C9 125.7(5) . .
C10 C11 C12 125.4(5) . .
C17 C12 C13 119.9(5) . .
C17 C12 C11 119.1(4) . .
C13 C12 C11 121.1(5) . .
C14 C13 C12 119.8(5) . .
C13 C14 C15 122.2(5) . .
C16 C15 C14 117.4(5) . .
C16 C15 C21 118.7(5) . .
C14 C15 C21 123.9(5) . .
C17 C16 C18 122.6(5) . .
C17 C16 C15 119.0(5) . .
C18 C16 C15 118.3(5) . .
C12 C17 C16 121.6(5) . .
C19 C18 C16 120.8(6) . .
C18 C19 C20 120.4(7) . .
C21 C20 C19 122.0(6) . .
C20 C21 C15 119.8(6) . .

loop_
_geom_bond_atom_site_label_1
_geom_bond_atom_site_label_2
_geom_bond_distance
_geom_bond_site_symmetry_2
I1 Cd1 2.6965(6) .
Cd1 O1 2.232(3) .
Cd1 O1 2.260(3) 3_566
Cd1 O2 2.266(4) .
Cd1 N1 2.351(4) .
S1 O2 1.495(4) .
S1 C23 1.770(7) .
S1 C22 1.785(8) .
O1 C1 1.326(6) .
O1 Cd1 2.260(3) 3_566
N1 C9 1.338(6) .
N1 C6 1.362(6) .
C1 C2 1.385(7) .
C1 C6 1.449(6) .
C2 C3 1.404(7) .
C3 C4 1.379(8) .
C4 C5 1.416(7) .
C5 C6 1.397(7) .
C5 C7 1.407(7) .
C7 C8 1.342(7) .
C8 C9 1.447(7) .
C9 C10 1.457(7) .
C10 C11 1.312(7) .
C11 C12 1.490(7) .
C12 C17 1.361(7) .
C12 C13 1.406(7) .
C13 C14 1.356(8) .
C14 C15 1.423(8) .
C15 C16 1.418(7) .
C15 C21 1.433(8) .
C16 C17 1.411(7) .
C16 C18 1.418(7) .
C18 C19 1.353(9) .
C19 C20 1.386(11) .
C20 C21 1.335(10) .
